data_4311808
loop_
_publ_author_name
'Perumal Sekar'
'James A. Ibers'

_publ_section_title
;
 Syntheses and Characterization of Some Mixed Te/Se Polychalcogenide
 Anions [TemSen]2-
;
_journal_name_full 'Inorganic Chemistry'
_journal_page_first 5436
_journal_page_last 5441
_journal_paper_doi 10.1021/ic040026h
_journal_volume 43
_journal_year 2004
_chemical_formula_sum 'C11 H31 N3 O Se3 Te'
_chemical_formula_weight 585.87
_chemical_name_systematic
;
   ?
;
_space_group_IT_number 14
_symmetry_space_group_name_Hall '-P 2ybc'
_symmetry_space_group_name_H-M 'P 1 21/c 1'
_atom_sites_solution_hydrogens geom
_atom_sites_solution_primary direct
_atom_sites_solution_secondary difmap
_audit_creation_method SHELXL-97
_cell_angle_alpha 90.00
_cell_angle_beta 107.9920(10)
_cell_angle_gamma 90.00
_cell_formula_units_Z 4
_cell_length_a 15.6014(10)
_cell_length_b 11.7941(8)
_cell_length_c 11.8795(8)
_cell_measurement_temperature 153(2)
_cell_volume 2079.0(2)
_computing_cell_refinement 'SAINT (Bruker 2000)'
_computing_data_collection 'SMART (Bruker 2000)'
_computing_data_reduction SAINT
_computing_molecular_graphics 'XP in SHELXTL'
_computing_structure_refinement SHELXTL
_computing_structure_solution 'SHELXTL (Sheldrick, 2000)'
_diffrn_ambient_temperature 153(2)
_diffrn_measured_fraction_theta_full 0.927
_diffrn_measured_fraction_theta_max 0.927
_diffrn_radiation_monochromator graphite
_diffrn_radiation_source 'fine-focus sealed tube'
_diffrn_radiation_type MoK\a
_diffrn_radiation_wavelength 0.71073
_diffrn_reflns_av_R_equivalents 0.0358
_diffrn_reflns_av_sigmaI/netI 0.0290
_diffrn_reflns_limit_h_max 20
_diffrn_reflns_limit_h_min -20
_diffrn_reflns_limit_k_max 15
_diffrn_reflns_limit_k_min -15
_diffrn_reflns_limit_l_max 16
_diffrn_reflns_limit_l_min -15
_diffrn_reflns_number 24019
_diffrn_reflns_theta_full 28.91
_diffrn_reflns_theta_max 28.91
_diffrn_reflns_theta_min 2.21
_exptl_absorpt_coefficient_mu 6.682
_exptl_absorpt_correction_T_max 0.6684
_exptl_absorpt_correction_T_min 0.3321
_exptl_crystal_colour red
_exptl_crystal_density_diffrn 1.872
_exptl_crystal_density_method 'not measured'
_exptl_crystal_description block
_exptl_crystal_F_000 1120
_exptl_crystal_size_max 0.206
_exptl_crystal_size_mid 0.172
_exptl_crystal_size_min 0.064
_refine_diff_density_max 1.314
_refine_diff_density_min -0.507
_refine_diff_density_rms 0.132
_refine_ls_extinction_method none
_refine_ls_goodness_of_fit_ref 1.242
_refine_ls_hydrogen_treatment mixed
_refine_ls_matrix_type full
_refine_ls_number_parameters 172
_refine_ls_number_reflns 5080
_refine_ls_number_restraints 0
_refine_ls_restrained_S_all 1.242
_refine_ls_R_factor_all 0.0467
_refine_ls_R_factor_gt 0.0293
_refine_ls_shift/su_max 0.002
_refine_ls_shift/su_mean 0.000
_refine_ls_structure_factor_coef Fsqd
_refine_ls_weighting_details 'calc w=1/[\s^2^(Fo^2^)+(0.0300P)^2^+0.0000P] where P=(Fo^2^+2Fc^2^)/3'
_refine_ls_weighting_scheme calc
_refine_ls_wR_factor_gt 0.0638
_refine_ls_wR_factor_ref 0.0706
_reflns_number_gt 4000
_reflns_number_total 5080
_reflns_threshold_expression >2sigma(I)
_cod_data_source_file ic040026h_5.cif
_cod_data_source_block '[NMe4]2[TeSe3].DMF_Compound5'
_cod_database_code 4311808

loop_
_symmetry_equiv_pos_as_xyz
'x, y, z'
'-x, y+1/2, -z+1/2'
'-x, -y, -z'
'x, -y-1/2, z-1/2'

loop_
_atom_site_label
_atom_site_type_symbol
_atom_site_fract_x
_atom_site_fract_y
_atom_site_fract_z
_atom_site_U_iso_or_equiv
_atom_site_adp_type
_atom_site_occupancy
_atom_site_symmetry_multiplicity
_atom_site_calc_flag
_atom_site_refinement_flags
_atom_site_disorder_assembly
_atom_site_disorder_group
Te1 Te 0.270895(14) 0.909507(16) 0.174511(17) 0.02469(7) Uani 1 1 d . . .
Se1 Se 0.43633(2) 0.93440(3) 0.24266(3) 0.03009(9) Uani 1 1 d . . .
Se2 Se 0.22727(2) 0.90056(3) -0.04276(3) 0.03501(9) Uani 1 1 d . . .
Se3 Se 0.20895(2) 1.09151(3) 0.22101(3) 0.03442(9) Uani 1 1 d . . .
N1 N 0.57133(17) 0.7167(2) 0.5148(2) 0.0259(6) Uani 1 1 d . . .
N2 N 0.03876(18) 1.2691(2) 0.3694(2) 0.0306(6) Uani 1 1 d . . .
N3 N 0.2343(2) 0.5702(2) 0.0490(2) 0.0360(7) Uani 1 1 d . . .
C1 C 0.6268(2) 0.7489(3) 0.4372(3) 0.0384(8) Uani 1 1 d . . .
H1A H 0.5923 0.8007 0.3752 0.058 Uiso 1 1 calc R . .
H1B H 0.6424 0.6806 0.4008 0.058 Uiso 1 1 calc R . .
H1C H 0.6821 0.7865 0.4849 0.058 Uiso 1 1 calc R . .
C2 C 0.5486(2) 0.8206(3) 0.5719(3) 0.0328(7) Uani 1 1 d . . .
H2A H 0.5137 0.8729 0.5107 0.049 Uiso 1 1 calc R . .
H2B H 0.6043 0.8579 0.6190 0.049 Uiso 1 1 calc R . .
H2C H 0.5129 0.7993 0.6235 0.049 Uiso 1 1 calc R . .
C3 C 0.4867(2) 0.6605(3) 0.4427(3) 0.0346(8) Uani 1 1 d . . .
H3A H 0.4523 0.7128 0.3812 0.052 Uiso 1 1 calc R . .
H3B H 0.4506 0.6396 0.4939 0.052 Uiso 1 1 calc R . .
H3C H 0.5016 0.5922 0.4056 0.052 Uiso 1 1 calc R . .
C4 C 0.6247(2) 0.6378(3) 0.6086(3) 0.0388(8) Uani 1 1 d . . .
H4A H 0.6401 0.5697 0.5717 0.058 Uiso 1 1 calc R . .
H4B H 0.5890 0.6163 0.6601 0.058 Uiso 1 1 calc R . .
H4C H 0.6802 0.6756 0.6557 0.058 Uiso 1 1 calc R . .
C5 C 0.0994(3) 1.1972(3) 0.4628(3) 0.0449(9) Uani 1 1 d . . .
H5A H 0.1342 1.1472 0.4274 0.067 Uiso 1 1 calc R . .
H5B H 0.0634 1.1512 0.5002 0.067 Uiso 1 1 calc R . .
H5C H 0.1407 1.2455 0.5225 0.067 Uiso 1 1 calc R . .
C6 C -0.0142(3) 1.3455(4) 0.4238(4) 0.0514(10) Uani 1 1 d . . .
H6A H -0.0538 1.3938 0.3624 0.077 Uiso 1 1 calc R . .
H6B H 0.0272 1.3932 0.4841 0.077 Uiso 1 1 calc R . .
H6C H -0.0506 1.2997 0.4606 0.077 Uiso 1 1 calc R . .
C7 C -0.0237(3) 1.1954(3) 0.2793(3) 0.0475(10) Uani 1 1 d . . .
H7A H 0.0111 1.1457 0.2436 0.071 Uiso 1 1 calc R . .
H7B H -0.0642 1.2427 0.2177 0.071 Uiso 1 1 calc R . .
H7C H -0.0592 1.1491 0.3171 0.071 Uiso 1 1 calc R . .
C8 C 0.0923(3) 1.3390(3) 0.3110(4) 0.0515(10) Uani 1 1 d . . .
H8A H 0.1269 1.2892 0.2751 0.077 Uiso 1 1 calc R . .
H8B H 0.1337 1.3879 0.3699 0.077 Uiso 1 1 calc R . .
H8C H 0.0515 1.3861 0.2494 0.077 Uiso 1 1 calc R . .
C9 C 0.1643(2) 0.6028(3) -0.0407(3) 0.0349(8) Uani 1 1 d . . .
H9A H 0.1769 0.6356 -0.1069 0.042 Uiso 1 1 calc R . .
C10 C 0.2211(3) 0.5218(4) 0.1536(3) 0.0658(13) Uani 1 1 d . . .
H10A H 0.1565 0.5112 0.1410 0.099 Uiso 1 1 calc R . .
H10B H 0.2461 0.5729 0.2208 0.099 Uiso 1 1 calc R . .
H10C H 0.2518 0.4483 0.1702 0.099 Uiso 1 1 calc R . .
C11 C 0.3254(3) 0.5927(3) 0.0488(4) 0.0486(10) Uani 1 1 d . . .
H11A H 0.3240 0.6264 -0.0272 0.073 Uiso 1 1 calc R . .
H11B H 0.3595 0.5215 0.0602 0.073 Uiso 1 1 calc R . .
H11C H 0.3545 0.6453 0.1130 0.073 Uiso 1 1 calc R . .
O O 0.08436(18) 0.5946(2) -0.0461(3) 0.0481(7) Uani 1 1 d . . .

loop_
_atom_site_aniso_label
_atom_site_aniso_U_11
_atom_site_aniso_U_22
_atom_site_aniso_U_33
_atom_site_aniso_U_23
_atom_site_aniso_U_13
_atom_site_aniso_U_12
Te1 0.02422(11) 0.02558(11) 0.02519(11) 0.00307(8) 0.00898(8) -0.00105(8)
Se1 0.02291(17) 0.03739(18) 0.02882(17) 0.00057(13) 0.00632(13) 0.00629(13)
Se2 0.0370(2) 0.0390(2) 0.02492(17) -0.00198(13) 0.00351(15) -0.00700(15)
Se3 0.02687(18) 0.03761(19) 0.0397(2) -0.00429(14) 0.01171(15) 0.00669(14)
N1 0.0269(14) 0.0252(13) 0.0273(13) 0.0012(10) 0.0109(11) 0.0046(11)
N2 0.0246(14) 0.0340(14) 0.0325(15) -0.0037(12) 0.0080(12) -0.0017(11)
N3 0.0384(17) 0.0396(16) 0.0303(15) 0.0014(12) 0.0109(13) 0.0046(13)
C1 0.036(2) 0.044(2) 0.043(2) 0.0085(16) 0.0249(17) 0.0031(16)
C2 0.0333(19) 0.0299(17) 0.0344(18) -0.0088(14) 0.0094(15) 0.0028(14)
C3 0.040(2) 0.0303(17) 0.0339(18) -0.0070(14) 0.0115(16) -0.0083(15)
C4 0.036(2) 0.0377(18) 0.044(2) 0.0159(16) 0.0140(17) 0.0105(16)
C5 0.039(2) 0.056(2) 0.035(2) -0.0017(17) 0.0042(17) 0.0171(18)
C6 0.037(2) 0.061(3) 0.059(3) -0.011(2) 0.019(2) 0.0165(19)
C7 0.041(2) 0.053(2) 0.042(2) -0.0070(18) 0.0022(18) -0.0155(18)
C8 0.049(3) 0.035(2) 0.081(3) 0.003(2) 0.036(2) -0.0070(17)
C9 0.038(2) 0.0348(18) 0.0337(18) 0.0026(14) 0.0136(16) 0.0010(15)
C10 0.075(3) 0.088(3) 0.038(2) 0.021(2) 0.024(2) 0.028(3)
C11 0.032(2) 0.053(2) 0.057(3) 0.0009(19) 0.0076(19) 0.0088(17)
O 0.0350(15) 0.0501(16) 0.0587(18) 0.0069(12) 0.0138(14) 0.0023(12)

loop_
_atom_type_symbol
_atom_type_description
_atom_type_scat_dispersion_real
_atom_type_scat_dispersion_imag
_atom_type_scat_source
C C 0.0033 0.0016 'International Tables Vol C Tables 4.2.6.8 and 6.1.1.4'
H H 0.0000 0.0000 'International Tables Vol C Tables 4.2.6.8 and 6.1.1.4'
N N 0.0061 0.0033 'International Tables Vol C Tables 4.2.6.8 and 6.1.1.4'
O O 0.0106 0.0060 'International Tables Vol C Tables 4.2.6.8 and 6.1.1.4'
Se Se -0.0929 2.2259 'International Tables Vol C Tables 4.2.6.8 and 6.1.1.4'
Te Te -0.5308 1.6751 'International Tables Vol C Tables 4.2.6.8 and 6.1.1.4'

loop_
_geom_angle_atom_site_label_1
_geom_angle_atom_site_label_2
_geom_angle_atom_site_label_3
_geom_angle
_geom_angle_site_symmetry_1
_geom_angle_site_symmetry_3
_geom_angle_publ_flag
Se2 Te1 Se1 105.737(14) . . ?
Se2 Te1 Se3 105.645(14) . . ?
Se1 Te1 Se3 105.246(13) . . ?
C3 N1 C4 110.1(3) . . ?
C3 N1 C1 109.8(2) . . ?
C4 N1 C1 108.8(2) . . ?
C3 N1 C2 109.5(2) . . ?
C4 N1 C2 109.1(2) . . ?
C1 N1 C2 109.6(2) . . ?
C5 N2 C7 109.2(3) . . ?
C5 N2 C8 110.2(3) . . ?
C7 N2 C8 109.0(3) . . ?
C5 N2 C6 109.3(3) . . ?
C7 N2 C6 109.7(3) . . ?
C8 N2 C6 109.3(3) . . ?
C9 N3 C10 120.4(3) . . ?
C9 N3 C11 120.8(3) . . ?
C10 N3 C11 118.5(3) . . ?
O C9 N3 126.1(3) . . ?

loop_
_geom_bond_atom_site_label_1
_geom_bond_atom_site_label_2
_geom_bond_distance
_geom_bond_site_symmetry_2
_geom_bond_publ_flag
Te1 Se2 2.4598(4) . ?
Te1 Se1 2.4724(4) . ?
Te1 Se3 2.4853(4) . ?
N1 C3 1.488(4) . ?
N1 C4 1.493(4) . ?
N1 C1 1.495(4) . ?
N1 C2 1.496(4) . ?
N2 C5 1.482(4) . ?
N2 C7 1.486(4) . ?
N2 C8 1.489(4) . ?
N2 C6 1.498(4) . ?
N3 C9 1.326(4) . ?
N3 C10 1.438(4) . ?
N3 C11 1.446(5) . ?
C9 O 1.232(4) . ?

loop_
_cod_related_entry_id
_cod_related_entry_database
_cod_related_entry_code
1 ChemSpider 30660895
